data_2003988
loop_
_publ_author_name
'Okabe, N.'
'Tamaki, K.'

_publ_section_title Dimethanolbis(<i>N</i>-nitroso-<i>N</i>-phenylhydroxylaminato-<i>O</i>,<i>O</i>')nickel(II)
_journal_issue 10
_journal_name_full 'Acta Crystallographica Section C'
_journal_page_first 2004
_journal_page_last 2005
_journal_paper_doi 10.1107/S0108270195005816
_journal_volume 51
_journal_year 1995
_chemical_formula_moiety 'C14 H18 N4 Ni1 O6'
_chemical_formula_sum 'C14 H18 N4 Ni O6'
_chemical_formula_weight 397.02
_space_group_IT_number 14
_symmetry_cell_setting monoclinic
_symmetry_space_group_name_Hall '-P 2ybc'
_symmetry_space_group_name_H-M 'P 1 21/c 1'
_atom_type_scat_source IntTabIV
_cell_angle_alpha 90
_cell_angle_beta 95.390(10)
_cell_angle_gamma 90
_cell_formula_units_Z 2
_cell_length_a 8.052(2)
_cell_length_b 5.488(2)
_cell_length_c 19.308(2)
_cell_measurement_reflns_used 25
_cell_measurement_temperature 296
_cell_measurement_theta_max 25.0
_cell_measurement_theta_min 24.8
_cell_volume 849.4(4)
_computing_cell_refinement 'MSC/AFC Diffractometer Control Software'
_computing_data_collection
;MSC/AFC Diffractometer Control Software (Molecular Structure Corporation,
1988)
;
_computing_data_reduction 'TEXSAN (Molecular Structure Corporation, 1985)'
_computing_molecular_graphics 'ORTEPII (Johnson, 1976)'
_computing_structure_refinement TEXSAN
_computing_structure_solution 'SHELX86 (Sheldrick, 1985), DIRDIF (Beurskens, 1984)'
_diffrn_measurement_device 'Rigaku AFC5R'
_diffrn_measurement_method \w-2\q
_diffrn_radiation_type MoK\a
_diffrn_radiation_wavelength .71069
_diffrn_reflns_av_R_equivalents .040
_diffrn_reflns_limit_h_max 10
_diffrn_reflns_limit_h_min 0
_diffrn_reflns_limit_k_max 7
_diffrn_reflns_limit_k_min 0
_diffrn_reflns_limit_l_max 24
_diffrn_reflns_limit_l_min -024
_diffrn_reflns_number 2298
_diffrn_reflns_theta_max 27.50
_diffrn_standards_decay_% -0.30
_diffrn_standards_interval_count 150
_diffrn_standards_interval_time 80
_diffrn_standards_number 3
_exptl_absorpt_coefficient_mu 1.182
_exptl_absorpt_correction_type none
_exptl_crystal_colour 'light green'
_exptl_crystal_density_diffrn 1.552
_exptl_crystal_description prism
_exptl_crystal_size_max .4
_exptl_crystal_size_mid .4
_exptl_crystal_size_min .4
_refine_diff_density_max .42
_refine_diff_density_min -0.43
_refine_ls_extinction_method none
_refine_ls_goodness_of_fit_obs 2.31
_refine_ls_hydrogen_treatment 'H atoms not refined'
_refine_ls_number_parameters 115
_refine_ls_number_reflns 1696
_refine_ls_R_factor_obs .033
_refine_ls_shift/esd_max .006
_refine_ls_structure_factor_coef F
_refine_ls_weighting_details 'w = 4F~o~^2^/\s^2^(F~o~^2^)'
_refine_ls_weighting_scheme calc
_refine_ls_wR_factor_obs .049
_reflns_number_observed 1696
_reflns_number_total 2153
_reflns_observed_criterion I>2\s(I)
_cod_data_source_file bk1125.cif
_cod_data_source_block okabe
_cod_depositor_comments
;
The following automatic conversions were performed:
'_exptl_absorpt_correction_type' value 'None' changed to 'none' according
to '/home/saulius/struct/CIF-dictionaries/cif_core.dic' dictionary named
'cif_core.dic' version 2.4.1 from 2010-06-29.

Automatic conversion script
Id: cif_fix_enum 1527 2010-12-29 10:47:43Z saulius 

The following automatic conversions were performed:

'_exptl_absorpt_correction_type' value 'None' changed to 'none'
according to /home/saulius/struct/CIF-dictionaries/cif_core.dic
dictionary named 'cif_core.dic' version 2.4.1 from 2010-06-29.

Automatic conversion script
Id: cif_fix_values 1715 2011-07-08 13:25:40Z adriana 

The following automatic conversions were performed:

'_refine_ls_weighting_scheme' value 'w = 4F~o~^2^/\s^2^(F~o~^2^)' was
changed to 'calc'. New tag '_refine_ls_weighting_details' was
created. The value of the new tag was set to 'w =
4F~o~^2^/\s^2^(F~o~^2^)'.

Automatic conversion script
Id: cif_fix_values 3143 2015-03-26 13:38:13Z robertas 
;
_cod_original_cell_volume 849.5(3)
_cod_original_sg_symbol_H-M 'P 21/c'
_cod_original_formula_sum 'C14 H18 N4 Ni1 O6'
_cod_database_code 2003988

loop_
_symmetry_equiv_pos_as_xyz
x,y,z
-x,-y,-z
x,1/2-y,1/2+z
-x,-1/2+y,-1/2-z

loop_
_atom_site_label
_atom_site_fract_x
_atom_site_fract_y
_atom_site_fract_z
_atom_site_B_iso_or_equiv
Ni(1) 0 0 .5 2.19(2)
O(1) -.0720(2) .0454(3) .59550(10) 2.87(7)
O(2) -0.1589(2) -0.2834(3) .50645(8) 2.58(6)
O(3) -0.1865(2) .2484(3) .45882(9) 2.72(7)
N(1) -0.1628(2) -0.1405(3) .61130(10) 2.20(7)
N(2) -0.2105(2) -0.3137(4) .56890(10) 2.51(8)
C(1) -0.2089(3) -0.1562(4) .68180(10) 2.27(8)
C(2) -0.3003(3) -0.3537(5) .70280(10) 3.20(10)
C(3) -0.3371(4) -0.3643(5) .77120(10) 3.70(10)
C(4) -0.2812(3) -0.1839(5) .81790(10) 3.50(10)
C(5) -0.1907(4) .0122(5) .79620(10) 3.50(10)
C(6) -0.1531(3) .0266(4) .72760(10) 2.90(10)
C(7) -0.3599(4) .2082(5) .4625(2) 4.40(10)
H(2) -0.3447 -0.4612 .6720 3.6
H(3) -0.4088 -0.5091 .7843 4.2
H(4) -0.3229 -0.1868 .8690 4.1
H(5) -0.1370 .1239 .8322 4.1
H(6) -0.0755 .1567 .7081 3.3
H(7A) -0.4303 .3434 .4492 5.5
H(7B) -0.3772 .0322 .4445 5.1
H(7C) -0.3816 .1856 .5173 5.5
H(8) -0.1657 .3943 .4784 3.2

loop_
_geom_angle_atom_site_label_1
_geom_angle_atom_site_label_2
_geom_angle_atom_site_label_3
_geom_angle_site_symmetry_3
_geom_angle
_geom_angle_publ_flag
O(1) Ni(1) O(1) 2_556 180.00 yes
O(1) Ni(1) O(2) . 78.43(6) yes
O(1) Ni(1) O(2) 2_556 101.57(6) yes
O(1) Ni(1) O(3) . 90.52(7) yes
O(1) Ni(1) O(3) 2_556 89.48(7) yes
O(2) Ni(1) O(2) 2_556 180.00 yes
O(2) Ni(1) O(3) . 95.01(7) yes
O(2) Ni(1) O(3) 2_556 84.99(7) yes
O(3) Ni(1) O(3) 2_556 180.00 yes
Ni(1) O(1) N(1) . 109.60(10) yes
Ni(1) O(2) N(2) . 114.00(10) yes
Ni(1) O(3) C(7) . 123.0(2) yes
O(1) N(1) N(2) . 124.4(2) yes
O(1) N(1) C(1) . 117.7(2) yes
N(2) N(1) C(1) . 117.8(2) yes
O(2) N(2) N(1) . 112.8(2) yes
N(1) C(1) C(2) . 120.7(2) yes
N(1) C(1) C(6) . 117.5(2) yes
C(2) C(1) C(6) . 121.8(2) yes
C(1) C(2) C(3) . 118.6(2) yes
C(2) C(3) C(4) . 120.4(2) yes
C(3) C(4) C(5) . 120.4(2) yes
C(4) C(5) C(6) . 120.0(2) yes
C(1) C(6) C(5) . 118.8(2) yes

loop_
_geom_bond_atom_site_label_1
_geom_bond_atom_site_label_2
_geom_bond_site_symmetry_2
_geom_bond_distance
_geom_bond_publ_flag
Ni(1) O(1) . 2.000(2) yes
Ni(1) O(1) 2_556 2.000(2) yes
Ni(1) O(2) . 2.025(2) yes
Ni(1) O(2) 2_556 2.025(2) yes
Ni(1) O(3) . 2.126(2) yes
Ni(1) O(3) 2_556 2.126(2) yes
O(1) N(1) . 1.308(2) yes
O(2) N(2) . 1.322(2) yes
O(3) C(7) . 1.422(3) yes
N(1) N(2) . 1.290(3) yes
N(1) C(1) . 1.445(3) yes
C(1) C(2) . 1.392(3) yes
C(1) C(6) . 1.385(3) yes
C(2) C(3) . 1.383(4) yes
C(3) C(4) . 1.386(4) yes
C(4) C(5) . 1.387(4) yes
C(5) C(6) . 1.388(4) yes
O(3) H(8) . 0.895 no
C(2) H(2) . 0.889 no
C(3) H(3) . 1.028 no
C(4) H(4) . 1.072 no
C(5) H(5) . 0.995 no
C(6) H(6) . 1.043 no
C(7) H(7A) . 0.954 no
C(7) H(7B) . 1.031 no
C(7) H(7C) . 1.096 no
